data_4072069
loop_
_publ_author_name
'Wang, Qifeng'
'Zhang, Wen-Xiong'
'Xi, Zhenfeng'

_publ_section_title
;
 Pyranylidene Carbene Complexes from 1-Lithio 1,3-Dienes and M(CO)6(M =
 Cr, Mo, W): Novel Synthesis and Demetalation Reaction
;
_journal_issue 15
_journal_name_full Organometallics
_journal_page_first 3627
_journal_paper_doi 10.1021/om800565r
_journal_volume 27
_journal_year 2008
_chemical_formula_sum 'C22 H28 O6 S W'
_chemical_formula_weight 604.35
_chemical_name_systematic
; 
 ? 
;
_space_group_IT_number 2
_symmetry_cell_setting triclinic
_symmetry_space_group_name_Hall '-P 1'
_symmetry_space_group_name_H-M 'P -1'
_atom_sites_solution_hydrogens geom
_atom_sites_solution_primary direct
_atom_sites_solution_secondary difmap
_audit_creation_method SHELXL-97
_cell_angle_alpha 83.70(3)
_cell_angle_beta 66.19(3)
_cell_angle_gamma 72.92(3)
_cell_formula_units_Z 2
_cell_length_a 10.667(2)
_cell_length_b 11.590(2)
_cell_length_c 11.644(2)
_cell_measurement_reflns_used 15592
_cell_measurement_temperature 296(2)
_cell_measurement_theta_max 54.93
_cell_measurement_theta_min 3.82
_cell_volume 1258.9(5)
_computing_cell_refinement 'Rapid Auto(Rigaku 2001)'
_computing_data_collection 'Rapid Auto(Rigaku 2001)'
_computing_data_reduction 'Rapid Auto(Rigaku 2001)'
_computing_molecular_graphics 'XP in Siemens SHELXTL (Sheldrick, 1994)'
_computing_publication_material 'SHELX97 (Sheldrick, 1997)'
_computing_structure_refinement 'SHELXL-97 (Sheldrick, 1997)'
_computing_structure_solution 'SHELXS-97 (Sheldrick, 1990)'
_diffrn_ambient_temperature 296(2)
_diffrn_measured_fraction_theta_full 0.999
_diffrn_measured_fraction_theta_max 0.999
_diffrn_measurement_device_type 'Rigaku raxis Rapid IP Area Detector'
_diffrn_measurement_method '\w scans at fixed \c = 45\%'
_diffrn_radiation_monochromator graphite
_diffrn_radiation_source 'rotating anode'
_diffrn_radiation_type MoK\a
_diffrn_radiation_wavelength 0.71069
_diffrn_reflns_av_R_equivalents 0.0437
_diffrn_reflns_av_sigmaI/netI 0.0624
_diffrn_reflns_limit_h_max 12
_diffrn_reflns_limit_h_min -12
_diffrn_reflns_limit_k_max 13
_diffrn_reflns_limit_k_min -13
_diffrn_reflns_limit_l_max 13
_diffrn_reflns_limit_l_min -13
_diffrn_reflns_number 8272
_diffrn_reflns_theta_full 25.00
_diffrn_reflns_theta_max 25.00
_diffrn_reflns_theta_min 2.17
_exptl_absorpt_coefficient_mu 4.703
_exptl_absorpt_correction_T_max 0.6506
_exptl_absorpt_correction_T_min 0.5200
_exptl_absorpt_correction_type multi-scan
_exptl_absorpt_process_details 'ABSCOR by T.Higashi    8 March, 1995'
_exptl_crystal_colour red
_exptl_crystal_density_diffrn 1.595
_exptl_crystal_density_method 'not measured'
_exptl_crystal_description block
_exptl_crystal_F_000 596
_exptl_crystal_size_max 0.16
_exptl_crystal_size_mid 0.12
_exptl_crystal_size_min 0.10
_refine_diff_density_max 0.912
_refine_diff_density_min -0.902
_refine_diff_density_rms 0.107
_refine_ls_extinction_method none
_refine_ls_goodness_of_fit_ref 1.095
_refine_ls_hydrogen_treatment constr
_refine_ls_matrix_type full
_refine_ls_number_parameters 271
_refine_ls_number_reflns 4435
_refine_ls_number_restraints 0
_refine_ls_restrained_S_all 1.095
_refine_ls_R_factor_all 0.0630
_refine_ls_R_factor_gt 0.0468
_refine_ls_shift/su_max 0.000
_refine_ls_shift/su_mean 0.000
_refine_ls_structure_factor_coef Fsqd
_refine_ls_weighting_details 'calc w=1/[\s^2^(Fo^2^)+(0.0318P)^2^+0.4292P] where P=(Fo^2^+2Fc^2^)/3'
_refine_ls_weighting_scheme calc
_refine_ls_wR_factor_gt 0.0801
_refine_ls_wR_factor_ref 0.0842
_reflns_number_gt 3733
_reflns_number_total 4435
_reflns_threshold_expression >2sigma(I)
_cod_data_source_file om800565r-file006.cif
_cod_data_source_block sx2245
_cod_original_cell_volume 1258.7(4)
_cod_original_sg_symbol_H-M P-1
_cod_database_code 4072069

loop_
_symmetry_equiv_pos_as_xyz
'x, y, z'
'-x, -y, -z'

loop_
_atom_site_label
_atom_site_type_symbol
_atom_site_fract_x
_atom_site_fract_y
_atom_site_fract_z
_atom_site_U_iso_or_equiv
_atom_site_adp_type
_atom_site_occupancy
_atom_site_symmetry_multiplicity
_atom_site_calc_flag
_atom_site_refinement_flags
W1 W 0.81300(3) -0.24679(2) 0.06997(3) 0.05564(12) Uani 1 1 d .
S1 S 0.5672(2) -0.16728(15) 0.24452(19) 0.0702(5) Uani 1 1 d .
O1 O 0.5984(4) 0.0452(3) 0.1685(4) 0.0547(10) Uani 1 1 d .
O2 O 0.9049(9) -0.4208(6) 0.2670(7) 0.135(3) Uani 1 1 d .
O3 O 0.7321(10) -0.0665(6) -0.1282(6) 0.137(3) Uani 1 1 d .
O4 O 1.1126(6) -0.3560(5) -0.1415(6) 0.0976(18) Uani 1 1 d .
O5 O 0.7163(7) -0.4466(6) -0.0132(7) 0.112(2) Uani 1 1 d .
O6 O 0.9392(7) -0.0566(5) 0.1315(6) 0.0985(18) Uani 1 1 d .
C1 C 0.5107(7) -0.0151(5) 0.2542(6) 0.0517(15) Uani 1 1 d .
C2 C 0.3819(7) 0.0501(6) 0.3428(6) 0.0573(16) Uani 1 1 d .
C3 C 0.3523(7) 0.1748(6) 0.3484(6) 0.0564(16) Uani 1 1 d .
C4 C 0.4523(7) 0.2337(5) 0.2590(6) 0.0544(17) Uani 1 1 d .
C5 C 0.5702(7) 0.1676(5) 0.1686(6) 0.0524(15) Uani 1 1 d .
C6 C 0.2783(8) -0.0178(6) 0.4302(6) 0.0650(18) Uani 1 1 d .
H6A H 0.1819 0.0335 0.4510 0.078 Uiso 1 1 calc R
H6B H 0.2881 -0.0884 0.3862 0.078 Uiso 1 1 calc R
C7 C 0.2996(9) -0.0573(7) 0.5490(7) 0.079(2) Uani 1 1 d .
H7A H 0.2857 0.0131 0.5955 0.095 Uiso 1 1 calc R
H7B H 0.3966 -0.1069 0.5290 0.095 Uiso 1 1 calc R
C8 C 0.1952(11) -0.1295(8) 0.6312(8) 0.107(3) Uani 1 1 d .
H8A H 0.2118 -0.1540 0.7064 0.160 Uiso 1 1 calc R
H8B H 0.2095 -0.1996 0.5856 0.160 Uiso 1 1 calc R
H8C H 0.0991 -0.0799 0.6527 0.160 Uiso 1 1 calc R
C9 C 0.2119(7) 0.2493(6) 0.4421(6) 0.070(2) Uani 1 1 d .
H9A H 0.2267 0.3197 0.4674 0.084 Uiso 1 1 calc R
H9B H 0.1785 0.2017 0.5163 0.084 Uiso 1 1 calc R
C10 C 0.0980(7) 0.2904(7) 0.3856(7) 0.079(2) Uani 1 1 d .
H10A H 0.1248 0.3477 0.3192 0.094 Uiso 1 1 calc R
H10B H 0.0935 0.2213 0.3490 0.094 Uiso 1 1 calc R
C11 C -0.0481(9) 0.3488(8) 0.4845(9) 0.115(3) Uani 1 1 d .
H11A H -0.1167 0.3725 0.4467 0.172 Uiso 1 1 calc R
H11B H -0.0446 0.4187 0.5191 0.172 Uiso 1 1 calc R
H11C H -0.0751 0.2921 0.5501 0.172 Uiso 1 1 calc R
C12 C 0.4290(8) 0.3709(6) 0.2616(6) 0.0629(17) Uani 1 1 d .
H12A H 0.4709 0.3990 0.1767 0.076 Uiso 1 1 calc R
H12B H 0.3277 0.4109 0.2946 0.076 Uiso 1 1 calc R
C13 C 0.4959(9) 0.4046(6) 0.3427(7) 0.076(2) Uani 1 1 d .
H13A H 0.4517 0.3786 0.4281 0.091 Uiso 1 1 calc R
H13B H 0.5965 0.3619 0.3114 0.091 Uiso 1 1 calc R
C14 C 0.4795(10) 0.5385(6) 0.3436(8) 0.097(3) Uani 1 1 d .
H14A H 0.5225 0.5550 0.3961 0.146 Uiso 1 1 calc R
H14B H 0.3801 0.5813 0.3757 0.146 Uiso 1 1 calc R
H14C H 0.5255 0.5644 0.2596 0.146 Uiso 1 1 calc R
C15 C 0.6813(7) 0.2077(6) 0.0595(6) 0.0589(17) Uani 1 1 d .
H15A H 0.7703 0.1444 0.0366 0.071 Uiso 1 1 calc R
H15B H 0.6961 0.2785 0.0837 0.071 Uiso 1 1 calc R
C16 C 0.6411(8) 0.2379(8) -0.0548(7) 0.082(2) Uani 1 1 d .
H16A H 0.6141 0.1710 -0.0724 0.098 Uiso 1 1 calc R
H16B H 0.5594 0.3084 -0.0356 0.098 Uiso 1 1 calc R
C17 C 0.7619(10) 0.2624(9) -0.1694(8) 0.111(3) Uani 1 1 d .
H17A H 0.7323 0.2815 -0.2385 0.166 Uiso 1 1 calc R
H17B H 0.8422 0.1921 -0.1900 0.166 Uiso 1 1 calc R
H17C H 0.7882 0.3292 -0.1527 0.166 Uiso 1 1 calc R
C18 C 0.8701(10) -0.3615(7) 0.1971(8) 0.081(2) Uani 1 1 d .
C19 C 0.7574(9) -0.1294(7) -0.0562(8) 0.083(2) Uani 1 1 d .
C20 C 1.0000(9) -0.3160(6) -0.0614(8) 0.0704(19) Uani 1 1 d .
C21 C 0.7470(8) -0.3748(7) 0.0203(7) 0.075(2) Uani 1 1 d .
C22 C 0.8913(8) -0.1242(7) 0.1110(7) 0.0703(19) Uani 1 1 d .

loop_
_atom_site_aniso_label
_atom_site_aniso_U_11
_atom_site_aniso_U_22
_atom_site_aniso_U_33
_atom_site_aniso_U_23
_atom_site_aniso_U_13
_atom_site_aniso_U_12
W1 0.05953(18) 0.04686(16) 0.05992(18) -0.00767(11) -0.02618(13) -0.00669(11)
S1 0.0694(12) 0.0483(10) 0.0802(12) -0.0096(9) -0.0152(10) -0.0143(8)
O1 0.054(3) 0.047(2) 0.058(3) -0.010(2) -0.019(2) -0.009(2)
O2 0.220(9) 0.092(5) 0.124(6) 0.024(4) -0.113(6) -0.029(5)
O3 0.222(9) 0.087(4) 0.102(5) -0.004(4) -0.103(6) 0.015(5)
O4 0.073(4) 0.081(4) 0.113(5) -0.033(3) -0.011(3) -0.009(3)
O5 0.105(5) 0.099(4) 0.153(6) -0.040(4) -0.062(4) -0.025(4)
O6 0.089(4) 0.084(4) 0.130(5) -0.022(4) -0.046(4) -0.021(3)
C1 0.052(4) 0.047(3) 0.055(4) -0.007(3) -0.018(3) -0.015(3)
C2 0.056(4) 0.059(4) 0.061(4) -0.001(3) -0.023(3) -0.021(3)
C3 0.056(4) 0.057(4) 0.052(4) -0.003(3) -0.015(3) -0.018(3)
C4 0.081(5) 0.046(3) 0.049(4) 0.010(3) -0.044(4) -0.011(3)
C5 0.053(4) 0.052(4) 0.053(4) -0.009(3) -0.021(3) -0.012(3)
C6 0.070(5) 0.058(4) 0.067(4) -0.006(3) -0.025(4) -0.017(3)
C7 0.084(6) 0.080(5) 0.081(5) -0.006(4) -0.040(5) -0.018(4)
C8 0.147(9) 0.104(7) 0.086(6) 0.020(5) -0.039(6) -0.074(6)
C9 0.075(5) 0.059(4) 0.060(4) -0.007(3) -0.012(4) -0.013(4)
C10 0.050(4) 0.088(5) 0.078(5) 0.000(4) -0.012(4) -0.009(4)
C11 0.072(6) 0.101(7) 0.134(8) -0.024(6) -0.012(6) -0.001(5)
C12 0.066(4) 0.056(4) 0.057(4) -0.006(3) -0.019(3) -0.008(3)
C13 0.099(6) 0.063(4) 0.075(5) -0.001(4) -0.040(5) -0.026(4)
C14 0.134(8) 0.059(5) 0.109(7) -0.001(4) -0.050(6) -0.037(5)
C15 0.058(4) 0.056(4) 0.059(4) 0.005(3) -0.018(3) -0.018(3)
C16 0.073(5) 0.101(6) 0.066(5) 0.005(4) -0.029(4) -0.018(4)
C17 0.094(7) 0.137(8) 0.076(6) 0.031(6) -0.026(5) -0.017(6)
C18 0.108(7) 0.053(4) 0.086(6) 0.000(4) -0.045(5) -0.020(4)
C19 0.101(6) 0.057(5) 0.083(6) -0.019(4) -0.045(5) 0.009(4)
C20 0.067(5) 0.057(4) 0.082(5) -0.009(4) -0.025(4) -0.013(4)
C21 0.066(5) 0.074(5) 0.084(5) -0.020(4) -0.031(4) -0.010(4)
C22 0.060(5) 0.066(5) 0.084(5) -0.009(4) -0.031(4) -0.008(4)

loop_
_atom_type_symbol
_atom_type_description
_atom_type_scat_dispersion_real
_atom_type_scat_dispersion_imag
_atom_type_scat_source
C C 0.0033 0.0016 'International Tables Vol C Tables 4.2.6.8 and 6.1.1.4'
H H 0.0000 0.0000 'International Tables Vol C Tables 4.2.6.8 and 6.1.1.4'
O O 0.0106 0.0060 'International Tables Vol C Tables 4.2.6.8 and 6.1.1.4'
S S 0.1246 0.1234 'International Tables Vol C Tables 4.2.6.8 and 6.1.1.4'
W W -0.8490 6.8722 'International Tables Vol C Tables 4.2.6.8 and 6.1.1.4'

loop_
_geom_angle_atom_site_label_1
_geom_angle_atom_site_label_2
_geom_angle_atom_site_label_3
_geom_angle
C20 W1 C22 89.7(3)
C20 W1 C18 89.9(3)
C22 W1 C18 89.5(3)
C20 W1 C19 90.1(3)
C22 W1 C19 89.2(3)
C18 W1 C19 178.8(3)
C20 W1 C21 86.6(3)
C22 W1 C21 176.3(3)
C18 W1 C21 90.3(3)
C19 W1 C21 90.9(3)
C20 W1 S1 177.1(2)
C22 W1 S1 92.6(2)
C18 W1 S1 88.2(2)
C19 W1 S1 91.8(2)
C21 W1 S1 91.1(2)
C1 S1 W1 113.3(2)
C1 O1 C5 122.9(5)
O1 C1 C2 119.2(5)
O1 C1 S1 116.4(4)
C2 C1 S1 124.4(5)
C3 C2 C1 119.1(6)
C3 C2 C6 122.2(6)
C1 C2 C6 118.7(6)
C2 C3 C4 119.2(6)
C2 C3 C9 120.7(6)
C4 C3 C9 120.0(6)
C5 C4 C3 119.5(6)
C5 C4 C12 118.3(6)
C3 C4 C12 122.2(6)
C4 C5 O1 119.7(6)
C4 C5 C15 129.7(6)
O1 C5 C15 110.6(5)
C7 C6 C2 113.9(6)
C7 C6 H6A 108.8
C2 C6 H6A 108.8
C7 C6 H6B 108.8
C2 C6 H6B 108.8
H6A C6 H6B 107.7
C6 C7 C8 111.4(7)
C6 C7 H7A 109.3
C8 C7 H7A 109.3
C6 C7 H7B 109.3
C8 C7 H7B 109.3
H7A C7 H7B 108.0
C7 C8 H8A 109.5
C7 C8 H8B 109.5
H8A C8 H8B 109.5
C7 C8 H8C 109.5
H8A C8 H8C 109.5
H8B C8 H8C 109.5
C3 C9 C10 111.4(6)
C3 C9 H9A 109.4
C10 C9 H9A 109.4
C3 C9 H9B 109.4
C10 C9 H9B 109.4
H9A C9 H9B 108.0
C11 C10 C9 111.5(7)
C11 C10 H10A 109.3
C9 C10 H10A 109.3
C11 C10 H10B 109.3
C9 C10 H10B 109.3
H10A C10 H10B 108.0
C10 C11 H11A 109.5
C10 C11 H11B 109.5
H11A C11 H11B 109.5
C10 C11 H11C 109.5
H11A C11 H11C 109.5
H11B C11 H11C 109.5
C13 C12 C4 111.4(5)
C13 C12 H12A 109.4
C4 C12 H12A 109.4
C13 C12 H12B 109.4
C4 C12 H12B 109.4
H12A C12 H12B 108.0
C14 C13 C12 112.7(6)
C14 C13 H13A 109.0
C12 C13 H13A 109.0
C14 C13 H13B 109.0
C12 C13 H13B 109.0
H13A C13 H13B 107.8
C13 C14 H14A 109.5
C13 C14 H14B 109.5
H14A C14 H14B 109.5
C13 C14 H14C 109.5
H14A C14 H14C 109.5
H14B C14 H14C 109.5
C5 C15 C16 112.6(6)
C5 C15 H15A 109.1
C16 C15 H15A 109.1
C5 C15 H15B 109.1
C16 C15 H15B 109.1
H15A C15 H15B 107.8
C17 C16 C15 112.0(7)
C17 C16 H16A 109.2
C15 C16 H16A 109.2
C17 C16 H16B 109.2
C15 C16 H16B 109.2
H16A C16 H16B 107.9
C16 C17 H17A 109.5
C16 C17 H17B 109.5
H17A C17 H17B 109.5
C16 C17 H17C 109.5
H17A C17 H17C 109.5
H17B C17 H17C 109.5
O2 C18 W1 176.7(8)
O3 C19 W1 177.4(8)
O4 C20 W1 179.0(7)
O5 C21 W1 176.4(7)
O6 C22 W1 178.0(7)

loop_
_geom_bond_atom_site_label_1
_geom_bond_atom_site_label_2
_geom_bond_distance
W1 C20 1.956(8)
W1 C22 2.027(9)
W1 C18 2.037(9)
W1 C19 2.038(9)
W1 C21 2.040(8)
W1 S1 2.558(2)
S1 C1 1.689(6)
O1 C1 1.355(7)
O1 C5 1.361(7)
O2 C18 1.115(9)
O3 C19 1.113(9)
O4 C20 1.179(8)
O5 C21 1.134(9)
O6 C22 1.143(8)
C1 C2 1.393(8)
C2 C3 1.389(9)
C2 C6 1.517(9)
C3 C4 1.436(9)
C3 C9 1.519(8)
C4 C5 1.349(8)
C4 C12 1.537(8)
C5 C15 1.487(9)
C6 C7 1.493(9)
C6 H6A 0.9700
C6 H6B 0.9700
C7 C8 1.539(10)
C7 H7A 0.9700
C7 H7B 0.9700
C8 H8A 0.9600
C8 H8B 0.9600
C8 H8C 0.9600
C9 C10 1.541(10)
C9 H9A 0.9700
C9 H9B 0.9700
C10 C11 1.521(10)
C10 H10A 0.9700
C10 H10B 0.9700
C11 H11A 0.9600
C11 H11B 0.9600
C11 H11C 0.9600
C12 C13 1.531(9)
C12 H12A 0.9700
C12 H12B 0.9700
C13 C14 1.511(9)
C13 H13A 0.9700
C13 H13B 0.9700
C14 H14A 0.9600
C14 H14B 0.9600
C14 H14C 0.9600
C15 C16 1.532(9)
C15 H15A 0.9700
C15 H15B 0.9700
C16 C17 1.504(11)
C16 H16A 0.9700
C16 H16B 0.9700
C17 H17A 0.9600
C17 H17B 0.9600
C17 H17C 0.9600

loop_
_geom_torsion_atom_site_label_1
_geom_torsion_atom_site_label_2
_geom_torsion_atom_site_label_3
_geom_torsion_atom_site_label_4
_geom_torsion
C20 W1 S1 C1 -177(4)
C22 W1 S1 C1 42.2(3)
C18 W1 S1 C1 131.6(3)
C19 W1 S1 C1 -47.2(3)
C21 W1 S1 C1 -138.1(3)
C5 O1 C1 C2 3.6(8)
C5 O1 C1 S1 -176.7(4)
W1 S1 C1 O1 1.6(5)
W1 S1 C1 C2 -178.7(5)
O1 C1 C2 C3 -5.8(9)
S1 C1 C2 C3 174.5(5)
O1 C1 C2 C6 174.2(5)
S1 C1 C2 C6 -5.5(9)
C1 C2 C3 C4 2.9(9)
C6 C2 C3 C4 -177.1(6)
C1 C2 C3 C9 178.9(6)
C6 C2 C3 C9 -1.1(10)
C2 C3 C4 C5 2.4(9)
C9 C3 C4 C5 -173.6(6)
C2 C3 C4 C12 -178.2(6)
C9 C3 C4 C12 5.7(9)
C3 C4 C5 O1 -4.8(9)
C12 C4 C5 O1 175.9(5)
C3 C4 C5 C15 173.6(6)
C12 C4 C5 C15 -5.7(10)
C1 O1 C5 C4 1.9(8)
C1 O1 C5 C15 -176.8(5)
C3 C2 C6 C7 -90.4(8)
C1 C2 C6 C7 89.6(7)
C2 C6 C7 C8 -177.9(7)
C2 C3 C9 C10 -90.7(8)
C4 C3 C9 C10 85.3(8)
C3 C9 C10 C11 171.5(6)
C5 C4 C12 C13 -90.1(7)
C3 C4 C12 C13 90.5(8)
C4 C12 C13 C14 178.0(7)
C4 C5 C15 C16 -85.7(8)
O1 C5 C15 C16 92.8(7)
C5 C15 C16 C17 -172.4(7)
C20 W1 C18 O2 78(15)
C22 W1 C18 O2 -12(15)
C19 W1 C18 O2 -13(26)
C21 W1 C18 O2 165(15)
S1 W1 C18 O2 -104(15)
C20 W1 C19 O3 -10(17)
C22 W1 C19 O3 80(17)
C18 W1 C19 O3 82(22)
C21 W1 C19 O3 -97(17)
S1 W1 C19 O3 172(17)
C22 W1 C20 O4 -62(40)
C18 W1 C20 O4 -151(40)
C19 W1 C20 O4 27(40)
C21 W1 C20 O4 118(40)
S1 W1 C20 O4 157(37)
C20 W1 C21 O5 -20(11)
C22 W1 C21 O5 -22(15)
C18 W1 C21 O5 -110(11)
C19 W1 C21 O5 70(11)
S1 W1 C21 O5 162(11)
C20 W1 C22 O6 -1(20)
C18 W1 C22 O6 88(20)
C19 W1 C22 O6 -92(20)
C21 W1 C22 O6 1(23)
S1 W1 C22 O6 177(100)
